data_4022436
loop_
_publ_author_name
'Benoit Guay'
'Pierre Deslongchamps'

_publ_section_title
;
 Cascade Polycyclization: Exploration of a Convergent Route
 to Access Various Tricyclic and Tetracyclic Products
 Related to Sterols
;
_journal_name_full 'Journal of Organic Chemistry'
_journal_page_first 6140
_journal_page_last 6148
_journal_paper_doi 10.1021/jo034280n
_journal_volume 68
_journal_year 2003
_chemical_formula_sum 'C21 H28 O7'
_chemical_formula_weight 392.43
_chemical_name_systematic
;
 ?
;
_space_group_IT_number 14
_symmetry_cell_setting monoclinic
_symmetry_space_group_name_Hall '-P 2ybc'
_symmetry_space_group_name_H-M 'P 1 21/c 1'
_atom_sites_solution_hydrogens geom
_atom_sites_solution_primary direct
_atom_sites_solution_secondary difmap
_audit_creation_method SHELXL-97
_cell_angle_alpha 90.000(5)
_cell_angle_beta 102.906(10)
_cell_angle_gamma 90.000(5)
_cell_formula_units_Z 4
_cell_length_a 12.3574(18)
_cell_length_b 9.489(3)
_cell_length_c 17.527(2)
_cell_measurement_temperature 293(2)
_cell_volume 2003.4(7)
_computing_structure_refinement 'SHELXL-97 (Sheldrick, 1997)'
_diffrn_ambient_temperature 293(2)
_diffrn_measured_fraction_theta_full 0.992
_diffrn_measured_fraction_theta_max 0.992
_diffrn_radiation_monochromator graphite
_diffrn_radiation_source 'fine-focus sealed tube'
_diffrn_radiation_type CuK\a
_diffrn_radiation_wavelength 1.54178
_diffrn_reflns_av_R_equivalents 0.0000
_diffrn_reflns_av_sigmaI/netI 0.0314
_diffrn_reflns_limit_h_max 14
_diffrn_reflns_limit_h_min -15
_diffrn_reflns_limit_k_max 11
_diffrn_reflns_limit_k_min 0
_diffrn_reflns_limit_l_max 21
_diffrn_reflns_limit_l_min 0
_diffrn_reflns_number 3776
_diffrn_reflns_theta_full 70.07
_diffrn_reflns_theta_max 70.07
_diffrn_reflns_theta_min 3.67
_exptl_absorpt_coefficient_mu 0.805
_exptl_crystal_density_diffrn 1.301
_exptl_crystal_density_method 'not measured'
_exptl_crystal_F_000 840
_refine_diff_density_max 0.304
_refine_diff_density_min -0.310
_refine_diff_density_rms 0.057
_refine_ls_extinction_coef 0.0005(4)
_refine_ls_extinction_expression Fc^*^=kFc[1+0.001xFc^2^\l^3^/sin(2\q)]^-1/4^
_refine_ls_extinction_method SHELXL
_refine_ls_goodness_of_fit_ref 1.047
_refine_ls_hydrogen_treatment mixed
_refine_ls_matrix_type full
_refine_ls_number_parameters 263
_refine_ls_number_reflns 3776
_refine_ls_number_restraints 0
_refine_ls_restrained_S_all 1.047
_refine_ls_R_factor_all 0.0995
_refine_ls_R_factor_gt 0.0755
_refine_ls_shift/su_max 0.000
_refine_ls_shift/su_mean 0.000
_refine_ls_structure_factor_coef Fsqd
_refine_ls_weighting_details 'calc w=1/[\s^2^(Fo^2^)+(0.1338P)^2^+0.6849P] where P=(Fo^2^+2Fc^2^)/3'
_refine_ls_weighting_scheme calc
_refine_ls_wR_factor_gt 0.2189
_refine_ls_wR_factor_ref 0.2379
_reflns_number_gt 2511
_reflns_number_total 3776
_reflns_threshold_expression >2sigma(I)
_cod_data_source_file jo034280nsi20030611_112520_9.cif
_cod_data_source_block ben1623
_cod_original_sg_symbol_H-M 'P 21/c'
_cod_database_code 4022436

loop_
_symmetry_equiv_pos_as_xyz
'x, y, z'
'-x, y+1/2, -z+1/2'
'-x, -y, -z'
'x, -y-1/2, z-1/2'

loop_
_atom_site_label
_atom_site_type_symbol
_atom_site_fract_x
_atom_site_fract_y
_atom_site_fract_z
_atom_site_U_iso_or_equiv
_atom_site_adp_type
_atom_site_occupancy
_atom_site_symmetry_multiplicity
_atom_site_calc_flag
_atom_site_refinement_flags
C1 C 0.0461(3) 0.4330(4) 0.3007(2) 0.0600(9) Uani 1 1 d .
C2 C -0.0432(3) 0.3985(4) 0.3427(2) 0.0676(10) Uani 1 1 d .
H2A H -0.1152 0.4048 0.3068 0.081 Uiso 1 1 calc R
H2B H -0.0414 0.4651 0.3849 0.081 Uiso 1 1 calc R
C3 C -0.0247(3) 0.2493(4) 0.3756(2) 0.0651(10) Uani 1 1 d .
H3A H -0.0828 0.2249 0.4025 0.078 Uiso 1 1 calc R
H3B H -0.0272 0.1825 0.3333 0.078 Uiso 1 1 calc R
C4 C 0.0861(3) 0.2422(3) 0.43147(19) 0.0539(8) Uani 1 1 d .
C5 C 0.1838(3) 0.2829(3) 0.39311(18) 0.0486(7) Uani 1 1 d .
H5 H 0.2503 0.2913 0.4354 0.058 Uiso 1 1 calc R
C6 C 0.2072(3) 0.1695(4) 0.3377(2) 0.0574(9) Uani 1 1 d .
H6A H 0.2091 0.0782 0.3629 0.069 Uiso 1 1 calc R
H6B H 0.1476 0.1681 0.2911 0.069 Uiso 1 1 calc R
C7 C 0.3151(3) 0.1939(4) 0.31462(19) 0.0573(9) Uani 1 1 d .
C8 C 0.3514(3) 0.3464(4) 0.30580(19) 0.0542(8) Uani 1 1 d .
C9 C 0.2488(3) 0.4450(4) 0.29199(18) 0.0570(9) Uani 1 1 d .
H9 H 0.2044 0.4180 0.2405 0.068 Uiso 1 1 calc R
C10 C 0.1674(3) 0.4269(3) 0.34992(18) 0.0486(8) Uani 1 1 d .
C11 C 0.2841(4) 0.5981(4) 0.2819(2) 0.0689(11) Uani 1 1 d .
H11A H 0.3050 0.6062 0.2320 0.083 Uiso 1 1 calc R
H11B H 0.2206 0.6591 0.2803 0.083 Uiso 1 1 calc R
C12 C 0.3794(4) 0.6502(4) 0.3455(3) 0.0713(11) Uani 1 1 d .
H12A H 0.3521 0.6686 0.3923 0.086 Uiso 1 1 calc R
H12B H 0.4060 0.7387 0.3289 0.086 Uiso 1 1 calc R
C13 C 0.4766(3) 0.5473(4) 0.3659(2) 0.0685(10) Uani 1 1 d .
H13A H 0.5278 0.5795 0.4130 0.082 Uiso 1 1 calc R
H13B H 0.5160 0.5467 0.3238 0.082 Uiso 1 1 calc R
C14 C 0.4389(3) 0.3967(4) 0.3790(2) 0.0549(8) Uani 1 1 d .
H14 H 0.4022 0.3996 0.4231 0.066 Uiso 1 1 calc R
C15 C 0.5395(3) 0.2996(4) 0.4021(2) 0.0667(10) Uani 1 1 d .
H15A H 0.5629 0.2715 0.3551 0.080 Uiso 1 1 calc R
H15B H 0.6000 0.3523 0.4345 0.080 Uiso 1 1 calc R
C16 C 0.5197(3) 0.1706(4) 0.4452(2) 0.0666(10) Uani 1 1 d .
C18 C 0.1817(3) 0.5445(3) 0.40993(19) 0.0513(8) Uani 1 1 d .
C19 C 0.1366(4) 0.7831(4) 0.4288(3) 0.0749(11) Uani 1 1 d .
H19A H 0.0878 0.8554 0.4026 0.112 Uiso 1 1 calc R
H19B H 0.2122 0.8136 0.4354 0.112 Uiso 1 1 calc R
H19C H 0.1210 0.7648 0.4791 0.112 Uiso 1 1 calc R
C20 C 0.1571(4) 0.2734(4) 0.5621(2) 0.0691(10) Uani 1 1 d .
H20A H 0.1305 0.2906 0.6093 0.083 Uiso 1 1 calc R
H20B H 0.2311 0.3125 0.5686 0.083 Uiso 1 1 calc R
C21 C 0.1566(4) 0.1178(5) 0.5440(2) 0.0774(12) Uani 1 1 d .
H21A H 0.2319 0.0814 0.5539 0.093 Uiso 1 1 calc R
H21B H 0.1155 0.0660 0.5760 0.093 Uiso 1 1 calc R
C22 C 0.3997(4) 0.3469(5) 0.2323(2) 0.0721(11) Uani 1 1 d .
H22A H 0.4243 0.4403 0.2235 0.108 Uiso 1 1 calc R
H22B H 0.3436 0.3177 0.1879 0.108 Uiso 1 1 calc R
H22C H 0.4614 0.2830 0.2395 0.108 Uiso 1 1 calc R
O1 O 0.0251(2) 0.4568(3) 0.23104(15) 0.0784(9) Uani 1 1 d .
O2 O 0.0835(2) 0.3323(2) 0.49551(13) 0.0587(6) Uani 1 1 d .
O3 O 0.1047(2) 0.1053(3) 0.46380(15) 0.0678(7) Uani 1 1 d .
O4 O 0.3705(3) 0.0951(3) 0.30141(19) 0.0820(9) Uani 1 1 d .
O5 O 0.4452(3) 0.1584(3) 0.48025(17) 0.0751(8) Uani 1 1 d .
O6 O 0.2462(2) 0.5423(3) 0.47287(14) 0.0624(7) Uani 1 1 d .
O7 O 0.1199(2) 0.6555(2) 0.38228(15) 0.0617(7) Uani 1 1 d .
O8 O 0.5959(3) 0.0734(3) 0.4467(2) 0.0905(10) Uani 1 1 d .
H8 H 0.5817 0.0045 0.4710 0.136 Uiso 1 1 calc R

loop_
_atom_site_aniso_label
_atom_site_aniso_U_11
_atom_site_aniso_U_22
_atom_site_aniso_U_33
_atom_site_aniso_U_23
_atom_site_aniso_U_13
_atom_site_aniso_U_12
C1 0.073(2) 0.0471(18) 0.0532(19) 0.0053(15) -0.0008(17) 0.0008(16)
C2 0.060(2) 0.069(2) 0.065(2) -0.0001(19) -0.0037(18) 0.0019(19)
C3 0.065(2) 0.066(2) 0.062(2) -0.0060(18) 0.0075(17) -0.0115(18)
C4 0.069(2) 0.0452(17) 0.0467(16) -0.0022(14) 0.0104(15) -0.0056(15)
C5 0.0525(18) 0.0444(17) 0.0438(15) 0.0000(13) 0.0001(13) -0.0018(14)
C6 0.070(2) 0.0456(18) 0.0550(18) -0.0063(15) 0.0104(17) -0.0017(16)
C7 0.070(2) 0.0542(19) 0.0438(17) -0.0107(15) 0.0051(16) -0.0017(17)
C8 0.066(2) 0.0530(19) 0.0425(16) -0.0019(14) 0.0102(15) 0.0002(16)
C9 0.072(2) 0.059(2) 0.0377(15) 0.0044(14) 0.0071(15) 0.0025(17)
C10 0.0549(18) 0.0444(16) 0.0414(15) 0.0012(13) 0.0001(13) 0.0004(14)
C11 0.085(3) 0.063(2) 0.063(2) 0.0217(19) 0.026(2) 0.011(2)
C12 0.084(3) 0.052(2) 0.084(3) 0.0079(19) 0.032(2) -0.0044(19)
C13 0.074(2) 0.063(2) 0.069(2) -0.0002(19) 0.018(2) -0.0106(19)
C14 0.0589(19) 0.0536(19) 0.0492(17) -0.0008(15) 0.0055(15) -0.0029(15)
C15 0.055(2) 0.072(2) 0.067(2) 0.0026(19) -0.0001(17) -0.0018(18)
C16 0.071(2) 0.068(2) 0.055(2) 0.0031(18) 0.0018(19) 0.014(2)
C18 0.0530(18) 0.0504(18) 0.0475(17) 0.0023(14) 0.0052(14) -0.0037(15)
C19 0.098(3) 0.050(2) 0.082(3) -0.013(2) 0.030(2) 0.000(2)
C20 0.082(3) 0.071(2) 0.0515(19) -0.0008(18) 0.0080(18) 0.006(2)
C21 0.094(3) 0.074(3) 0.061(2) 0.005(2) 0.011(2) 0.020(2)
C22 0.087(3) 0.079(3) 0.053(2) 0.0005(19) 0.0211(19) 0.004(2)
O1 0.0778(18) 0.086(2) 0.0584(16) 0.0176(14) -0.0115(13) 0.0019(15)
O2 0.0723(16) 0.0518(13) 0.0509(13) -0.0058(10) 0.0113(11) 0.0022(11)
O3 0.097(2) 0.0488(14) 0.0581(14) 0.0023(11) 0.0185(14) -0.0071(13)
O4 0.098(2) 0.0602(16) 0.093(2) -0.0166(15) 0.0316(17) 0.0097(15)
O5 0.0876(19) 0.0682(17) 0.0699(17) 0.0126(14) 0.0184(15) 0.0202(15)
O6 0.0702(15) 0.0597(15) 0.0513(13) -0.0059(11) 0.0008(11) -0.0093(12)
O7 0.0726(16) 0.0456(13) 0.0633(15) -0.0035(11) 0.0078(12) 0.0044(11)
O8 0.0811(19) 0.079(2) 0.111(2) 0.0235(18) 0.0218(18) 0.0256(16)

loop_
_atom_type_symbol
_atom_type_description
_atom_type_scat_dispersion_real
_atom_type_scat_dispersion_imag
_atom_type_scat_source
C C 0.0181 0.0091 'International Tables Vol C Tables 4.2.6.8 and 6.1.1.4'
H H 0.0000 0.0000 'International Tables Vol C Tables 4.2.6.8 and 6.1.1.4'
O O 0.0492 0.0322 'International Tables Vol C Tables 4.2.6.8 and 6.1.1.4'

loop_
_geom_angle_atom_site_label_1
_geom_angle_atom_site_label_2
_geom_angle_atom_site_label_3
_geom_angle
O1 C1 C2 121.5(4)
O1 C1 C10 121.9(4)
C2 C1 C10 116.5(3)
C1 C2 C3 109.0(3)
C4 C3 C2 109.1(3)
O3 C4 O2 105.5(3)
O3 C4 C3 110.2(3)
O2 C4 C3 108.2(3)
O3 C4 C5 109.2(3)
O2 C4 C5 110.5(3)
C3 C4 C5 113.0(3)
C6 C5 C10 109.5(3)
C6 C5 C4 112.2(3)
C10 C5 C4 113.6(3)
C7 C6 C5 111.8(3)
O4 C7 C6 120.5(3)
O4 C7 C8 121.3(4)
C6 C7 C8 118.2(3)
C7 C8 C22 105.4(3)
C7 C8 C9 109.7(3)
C22 C8 C9 108.9(3)
C7 C8 C14 111.8(3)
C22 C8 C14 111.2(3)
C9 C8 C14 109.7(3)
C11 C9 C8 110.1(3)
C11 C9 C10 114.3(3)
C8 C9 C10 116.5(3)
C18 C10 C5 109.1(2)
C18 C10 C1 107.8(3)
C5 C10 C1 107.9(3)
C18 C10 C9 111.8(3)
C5 C10 C9 112.0(3)
C1 C10 C9 108.1(3)
C12 C11 C9 114.7(3)
C11 C12 C13 113.9(3)
C12 C13 C14 112.3(3)
C15 C14 C13 110.1(3)
C15 C14 C8 114.1(3)
C13 C14 C8 109.9(3)
C16 C15 C14 114.5(3)
O5 C16 O8 122.8(4)
O5 C16 C15 124.2(4)
O8 C16 C15 112.9(4)
O6 C18 O7 123.7(3)
O6 C18 C10 124.9(3)
O7 C18 C10 111.2(3)
O2 C20 C21 103.9(3)
O3 C21 C20 105.6(3)
C4 O2 C20 106.8(3)
C21 O3 C4 108.6(3)
C18 O7 C19 117.4(3)

loop_
_geom_bond_atom_site_label_1
_geom_bond_atom_site_label_2
_geom_bond_distance
C1 O1 1.212(4)
C1 C2 1.492(6)
C1 C10 1.555(5)
C2 C3 1.527(6)
C3 C4 1.496(5)
C4 O3 1.415(4)
C4 O2 1.417(4)
C4 C5 1.556(5)
C5 C6 1.521(5)
C5 C10 1.553(4)
C6 C7 1.495(5)
C7 O4 1.214(4)
C7 C8 1.533(5)
C8 C22 1.536(5)
C8 C9 1.551(5)
C8 C14 1.556(5)
C9 C11 1.538(5)
C9 C10 1.590(5)
C10 C18 1.516(4)
C11 C12 1.513(6)
C12 C13 1.527(6)
C13 C14 1.537(5)
C14 C15 1.527(5)
C15 C16 1.487(6)
C16 O5 1.220(5)
C16 O8 1.315(5)
C18 O6 1.208(4)
C18 O7 1.328(4)
C19 O7 1.448(4)
C20 O2 1.423(4)
C20 C21 1.510(6)
C21 O3 1.414(5)

loop_
_cod_related_entry_id
_cod_related_entry_database
_cod_related_entry_code
1 ChemSpider 4142817
